data_9005925
loop_
_publ_author_name
'Ghose, S.'
'Ito, Y.'
'Hatch, D. M.'

_publ_section_title
;
 Paraelectric-antiferroelectric phase transition in titanite, CaTiSiO5
 I. A high temperature X-ray diffraction study of the order parameter
 and transition mechanism
 Sample: T = 440 K
;
_journal_name_full 'Physics and Chemistry of Minerals'
_journal_page_first 591
_journal_page_last 603
_journal_volume 17
_journal_year 1991
_chemical_formula_sum 'Ca O5 Si Ti'
_chemical_name_mineral Titanite
_space_group_IT_number 14
_symmetry_space_group_name_Hall '-P 2yab'
_symmetry_space_group_name_H-M 'P 1 21/a 1'
_cell_angle_alpha 90
_cell_angle_beta 113.773
_cell_angle_gamma 90
_cell_length_a 7.0701
_cell_length_b 8.7405
_cell_length_c 6.5747
_cell_formula_units_Z 4
_cell_volume 371.818
_database_code_amcsd 0007507
_diffrn_ambient_temperature 440
_exptl_crystal_density_diffrn 3.502
_cod_original_formula_sum 'Ca Ti Si O5'
_cod_database_code 9005925

loop_
_space_group_symop_operation_xyz
x,y,z
1/2+x,1/2-y,z
1/2-x,1/2+y,-z
-x,-y,-z

loop_
_atom_site_aniso_label
_atom_site_aniso_U_11
_atom_site_aniso_U_22
_atom_site_aniso_U_33
_atom_site_aniso_U_12
_atom_site_aniso_U_13
_atom_site_aniso_U_23
Ca 0.03183 0.00863 0.00917 0.00481 -0.00112 -0.00008
Ti 0.01516 0.00937 0.00699 0.00278 0.00207 0.00005
Si 0.00732 0.00507 0.00409 -0.00530 0.00146 -0.00083
O1 0.01058 0.01018 0.01924 -0.00304 0.00815 -0.00421
O2A 0.01516 0.01362 0.00801 0.00069 0.00114 -0.00258
O2B 0.01597 0.01366 0.01148 0.00341 0.00507 0.00541
O3A 0.01285 0.01149 0.01280 0.00100 0.00602 0.00048
O3B 0.01555 0.00612 0.00978 0.00395 0.00531 0.00330

loop_
_atom_site_label
_atom_site_fract_x
_atom_site_fract_y
_atom_site_fract_z
Ca 0.24680 0.41870 0.25350
Ti 0.50610 0.25110 0.75090
Si 0.75040 0.43260 0.24910
O1 0.74670 0.32040 0.74500
O2A 0.91180 0.31750 0.43510
O2B 0.09010 0.18490 0.06600
O3A 0.38160 0.45910 0.64580
O3B 0.61700 0.03850 0.85170

loop_
_cod_related_entry_id
_cod_related_entry_database
_cod_related_entry_code
1 AMCSD 0007507
